data_4508445
loop_
_publ_author_name
'Hwang, In Hong'
'Kim, Ha-Yeong'
'Lee, Myoung Mi'
'Na, Yu Jeong'
'Kim, Jin Hoon'
'Kim, Hyun-Chul'
'Kim, Cheal'
'Huh, Seong'
'Kim, Youngmee'
'Kim, Sung-Jin'

_publ_section_title
;
 Zn-MOFs Containing Flexible \a,\w-Alkane (or Alkene)-Dicarboxylates and
 1,2-Bis(4-pyridyl)ethane Ligands: CO2Sorption and Photoluminescence
;
_journal_issue 11
_journal_name_full 'Crystal Growth &amp; Design'
_journal_page_first 4815
_journal_paper_doi 10.1021/cg4009703
_journal_volume 13
_journal_year 2013
_chemical_formula_sum 'C18 H22 N2 O5 Zn'
_chemical_formula_weight 411.75
_chemical_name_systematic
; 
 ? 
;
_space_group_IT_number 52
_symmetry_cell_setting orthorhombic
_symmetry_space_group_name_Hall '-P 2a 2bc'
_symmetry_space_group_name_H-M 'P n n a'
_atom_sites_solution_hydrogens geom
_atom_sites_solution_primary direct
_atom_sites_solution_secondary difmap
_audit_creation_method SHELXTL
_cell_angle_alpha 90.00
_cell_angle_beta 90.00
_cell_angle_gamma 90.00
_cell_formula_units_Z 4
_cell_length_a 10.5081(9)
_cell_length_b 16.6714(14)
_cell_length_c 12.2960(10)
_cell_measurement_reflns_used 3997
_cell_measurement_temperature 293(2)
_cell_measurement_theta_max 26.21
_cell_measurement_theta_min 2.29
_cell_volume 2154.1(3)
_computing_cell_refinement 'Bruker SMART'
_computing_data_collection 'Bruker SMART'
_computing_data_reduction 'Bruker SAINT'
_computing_molecular_graphics 'Bruker SHELXTL'
_computing_publication_material 'Bruker SHELXTL'
_computing_structure_refinement 'SHELXL-97 (Sheldrick, 1997)'
_computing_structure_solution 'SHELXS-97 (Sheldrick, 1990)'
_diffrn_ambient_temperature 293(2)
_diffrn_measured_fraction_theta_full 0.973
_diffrn_measured_fraction_theta_max 0.973
_diffrn_measurement_device_type 'CCD area detector'
_diffrn_measurement_method 'phi and omega scans'
_diffrn_radiation_monochromator graphite
_diffrn_radiation_source 'fine-focus sealed tube'
_diffrn_radiation_type MoK\a
_diffrn_radiation_wavelength 0.71073
_diffrn_reflns_av_R_equivalents 0.0634
_diffrn_reflns_av_sigmaI/netI 0.0357
_diffrn_reflns_limit_h_max 12
_diffrn_reflns_limit_h_min -9
_diffrn_reflns_limit_k_max 20
_diffrn_reflns_limit_k_min -20
_diffrn_reflns_limit_l_max 14
_diffrn_reflns_limit_l_min -15
_diffrn_reflns_number 10481
_diffrn_reflns_theta_full 25.99
_diffrn_reflns_theta_max 25.99
_diffrn_reflns_theta_min 2.06
_exptl_absorpt_coefficient_mu 1.167
_exptl_absorpt_correction_type none
_exptl_crystal_colour colorless
_exptl_crystal_density_diffrn 1.270
_exptl_crystal_density_method 'not measured'
_exptl_crystal_description block
_exptl_crystal_F_000 856
_exptl_crystal_size_max 0.55
_exptl_crystal_size_mid 0.45
_exptl_crystal_size_min 0.40
_refine_diff_density_max 1.068
_refine_diff_density_min -0.502
_refine_diff_density_rms 0.112
_refine_ls_extinction_method none
_refine_ls_goodness_of_fit_ref 1.032
_refine_ls_hydrogen_treatment mixed
_refine_ls_matrix_type full
_refine_ls_number_parameters 119
_refine_ls_number_reflns 2019
_refine_ls_number_restraints 3
_refine_ls_restrained_S_all 1.031
_refine_ls_R_factor_all 0.0810
_refine_ls_R_factor_gt 0.0653
_refine_ls_shift/su_max 0.000
_refine_ls_shift/su_mean 0.000
_refine_ls_structure_factor_coef Fsqd
_refine_ls_weighting_details 'calc w=1/[\s^2^(Fo^2^)+(0.1446P)^2^+0.0000P] where P=(Fo^2^+2Fc^2^)/3'
_refine_ls_weighting_scheme calc
_refine_ls_wR_factor_gt 0.1855
_refine_ls_wR_factor_ref 0.1979
_reflns_number_gt 1413
_reflns_number_total 2019
_reflns_threshold_expression >2sigma(I)
_cod_data_source_file cg4009703_si_001.cif
_cod_data_source_block 5
_cod_depositor_comments
;
The following automatic conversions were performed:

'_symmetry_cell_setting' value 'Orthorhombic' changed to
'orthorhombic' according to
/home/saulius/struct/CIF-dictionaries/cif_core.dic dictionary named
'cif_core.dic' version 2.4.2 from 2011-04-26.

Automatic conversion script
Id: cif_fix_values 1891 2012-01-12 08:04:46Z andrius 
;
_cod_original_sg_symbol_H-M Pnna
_cod_database_code 4508445

loop_
_symmetry_equiv_pos_as_xyz
'x, y, z'
'-x+1/2, -y, z'
'-x+1/2, y+1/2, -z+1/2'
'x, -y+1/2, -z+1/2'
'-x, -y, -z'
'x-1/2, y, -z'
'x-1/2, -y-1/2, z-1/2'
'-x, y-1/2, z-1/2'

loop_
_atom_site_label
_atom_site_type_symbol
_atom_site_fract_x
_atom_site_fract_y
_atom_site_fract_z
_atom_site_U_iso_or_equiv
_atom_site_adp_type
_atom_site_occupancy
_atom_site_symmetry_multiplicity
_atom_site_calc_flag
_atom_site_refinement_flags
Zn1 Zn 0.09905(5) 0.2500 0.2500 0.0428(3) Uani 1 2 d S
N21 N 0.2268(3) 0.32221(17) 0.3313(2) 0.0444(7) Uani 1 1 d .
O11 O 0.0233(4) 0.30045(19) 0.1271(3) 0.0913(13) Uani 1 1 d D
O12 O -0.0439(6) 0.4028(3) 0.2218(4) 0.1082(17) Uani 1 1 d D
C11 C -0.0300(4) 0.3671(2) 0.1331(4) 0.0699(13) Uani 1 1 d D
C12 C -0.0922(5) 0.4008(3) 0.0341(5) 0.0743(15) Uani 1 1 d .
H12A H -0.0678 0.3675 -0.0271 0.089 Uiso 1 1 calc R
H12B H -0.1834 0.3951 0.0431 0.089 Uiso 1 1 calc R
C13 C -0.0665(6) 0.4857(4) 0.0038(7) 0.099(2) Uani 1 1 d .
H13A H -0.1065 0.4952 -0.0661 0.119 Uiso 1 1 calc R
H13B H -0.1099 0.5194 0.0564 0.119 Uiso 1 1 calc R
C21 C 0.2859(5) 0.3826(3) 0.2805(4) 0.0610(12) Uani 1 1 d .
H21 H 0.2610 0.3955 0.2101 0.073 Uiso 1 1 calc R
C22 C 0.3817(5) 0.4261(3) 0.3280(4) 0.0619(12) Uani 1 1 d .
H22 H 0.4229 0.4664 0.2892 0.074 Uiso 1 1 calc R
C23 C 0.4169(4) 0.4094(2) 0.4357(4) 0.0513(10) Uani 1 1 d .
C24 C 0.3539(5) 0.3494(2) 0.4871(3) 0.0595(11) Uani 1 1 d .
H24 H 0.3736 0.3370 0.5589 0.071 Uiso 1 1 calc R
C25 C 0.2602(5) 0.3065(2) 0.4331(4) 0.0573(11) Uani 1 1 d .
H25 H 0.2192 0.2651 0.4697 0.069 Uiso 1 1 calc R
C26 C 0.5199(5) 0.4562(2) 0.4904(4) 0.0628(12) Uani 1 1 d .
H26A H 0.5959 0.4550 0.4457 0.075 Uiso 1 1 calc R
H26B H 0.5400 0.4314 0.5597 0.075 Uiso 1 1 calc R
O1W O 0.7500 0.5000 0.2868(12) 0.167(3) Uiso 1 2 d SD
H1W H 0.794(11) 0.547(4) 0.269(12) 0.250 Uiso 1 1 d D

loop_
_atom_site_aniso_label
_atom_site_aniso_U_11
_atom_site_aniso_U_22
_atom_site_aniso_U_33
_atom_site_aniso_U_23
_atom_site_aniso_U_13
_atom_site_aniso_U_12
Zn1 0.0415(5) 0.0366(4) 0.0504(5) -0.0089(2) 0.000 0.000
N21 0.0478(17) 0.0374(15) 0.0481(17) -0.0072(12) -0.0032(14) 0.0002(13)
O11 0.119(3) 0.061(2) 0.093(3) 0.0003(18) -0.033(2) 0.011(2)
O12 0.133(4) 0.094(3) 0.097(3) -0.033(3) -0.022(3) 0.031(3)
C11 0.065(3) 0.051(3) 0.094(4) 0.014(2) -0.022(3) -0.008(2)
C12 0.062(3) 0.068(3) 0.093(4) 0.020(3) -0.012(2) -0.003(2)
C13 0.087(4) 0.077(4) 0.134(5) 0.051(4) -0.036(4) -0.015(3)
C21 0.069(3) 0.062(3) 0.051(2) 0.004(2) -0.011(2) -0.019(2)
C22 0.071(3) 0.052(2) 0.063(3) 0.003(2) -0.012(2) -0.022(2)
C23 0.049(2) 0.039(2) 0.065(3) -0.0069(18) -0.0135(18) 0.0052(16)
C24 0.075(3) 0.051(2) 0.053(2) 0.0007(18) -0.017(2) -0.002(2)
C25 0.066(3) 0.0416(19) 0.064(3) 0.0001(17) -0.002(2) -0.0134(18)
C26 0.062(3) 0.045(2) 0.082(3) -0.009(2) -0.026(2) 0.0025(19)

loop_
_atom_type_symbol
_atom_type_description
_atom_type_scat_dispersion_real
_atom_type_scat_dispersion_imag
_atom_type_scat_source
C C 0.0033 0.0016 'International Tables Vol C Tables 4.2.6.8 and 6.1.1.4'
H H 0.0000 0.0000 'International Tables Vol C Tables 4.2.6.8 and 6.1.1.4'
N N 0.0061 0.0033 'International Tables Vol C Tables 4.2.6.8 and 6.1.1.4'
O O 0.0106 0.0060 'International Tables Vol C Tables 4.2.6.8 and 6.1.1.4'
Zn Zn 0.2839 1.4301 'International Tables Vol C Tables 4.2.6.8 and 6.1.1.4'

loop_
_geom_angle_atom_site_label_1
_geom_angle_atom_site_label_2
_geom_angle_atom_site_label_3
_geom_angle
_geom_angle_site_symmetry_1
_geom_angle_site_symmetry_3
O11 Zn1 O11 130.6(3) . 4
O11 Zn1 N21 113.53(14) . .
O11 Zn1 N21 98.33(14) 4 .
O11 Zn1 N21 98.33(14) . 4
O11 Zn1 N21 113.53(14) 4 4
N21 Zn1 N21 98.74(17) . 4
C25 N21 C21 117.9(3) . .
C25 N21 Zn1 121.0(3) . .
C21 N21 Zn1 121.0(3) . .
C11 O11 Zn1 122.3(3) . .
O11 C11 O12 121.9(4) . .
O11 C11 C12 118.9(4) . .
O12 C11 C12 118.8(4) . .
C13 C12 C11 118.9(5) . .
C13 C12 H12A 107.6 . .
C11 C12 H12A 107.6 . .
C13 C12 H12B 107.6 . .
C11 C12 H12B 107.6 . .
H12A C12 H12B 107.0 . .
C13 C13 C12 119.6(7) 5_565 .
C13 C13 H13A 107.4 5_565 .
C12 C13 H13A 107.4 . .
C13 C13 H13B 107.4 5_565 .
C12 C13 H13B 107.4 . .
H13A C13 H13B 107.0 . .
N21 C21 C22 122.7(4) . .
N21 C21 H21 118.7 . .
C22 C21 H21 118.7 . .
C21 C22 C23 119.3(4) . .
C21 C22 H22 120.3 . .
C23 C22 H22 120.3 . .
C24 C23 C22 117.3(4) . .
C24 C23 C26 122.0(4) . .
C22 C23 C26 120.7(4) . .
C23 C24 C25 120.3(4) . .
C23 C24 H24 119.9 . .
C25 C24 H24 119.9 . .
N21 C25 C24 122.5(4) . .
N21 C25 H25 118.7 . .
C24 C25 H25 118.7 . .
C23 C26 C26 111.6(5) . 5_666
C23 C26 H26A 109.3 . .
C26 C26 H26A 109.3 5_666 .
C23 C26 H26B 109.3 . .
C26 C26 H26B 109.3 5_666 .
H26A C26 H26B 108.0 . .

loop_
_geom_bond_atom_site_label_1
_geom_bond_atom_site_label_2
_geom_bond_distance
_geom_bond_site_symmetry_2
Zn1 O11 1.904(3) .
Zn1 O11 1.904(3) 4
Zn1 N21 2.062(3) .
Zn1 N21 2.062(3) 4
N21 C25 1.326(5) .
N21 C21 1.337(6) .
O11 C11 1.2475(19) .
O12 C11 1.250(2) .
C11 C12 1.491(7) .
C12 C13 1.488(8) .
C12 H12A 0.9700 .
C12 H12B 0.9700 .
C13 C13 1.480(13) 5_565
C13 H13A 0.9700 .
C13 H13B 0.9700 .
C21 C22 1.372(6) .
C21 H21 0.9300 .
C22 C23 1.404(7) .
C22 H22 0.9300 .
C23 C24 1.355(6) .
C23 C26 1.494(6) .
C24 C25 1.386(6) .
C24 H24 0.9300 .
C25 H25 0.9300 .
C26 C26 1.537(8) 5_666
C26 H26A 0.9700 .
C26 H26B 0.9700 .
O1W H1W 0.930(2) .

loop_
_geom_torsion_atom_site_label_1
_geom_torsion_atom_site_label_2
_geom_torsion_atom_site_label_3
_geom_torsion_atom_site_label_4
_geom_torsion
_geom_torsion_site_symmetry_1
_geom_torsion_site_symmetry_4
O11 Zn1 N21 C25 160.7(3) . .
O11 Zn1 N21 C25 19.3(4) 4 .
N21 Zn1 N21 C25 -96.2(3) 4 .
O11 Zn1 N21 C21 -24.5(4) . .
O11 Zn1 N21 C21 -165.9(3) 4 .
N21 Zn1 N21 C21 78.6(3) 4 .
O11 Zn1 O11 C11 72.9(4) 4 .
N21 Zn1 O11 C11 -52.7(5) . .
N21 Zn1 O11 C11 -156.1(4) 4 .
Zn1 O11 C11 O12 -4.4(8) . .
Zn1 O11 C11 C12 -177.2(4) . .
O11 C11 C12 C13 -132.5(7) . .
O12 C11 C12 C13 54.5(8) . .
C11 C12 C13 C13 51.1(13) . 5_565
C25 N21 C21 C22 2.5(7) . .
Zn1 N21 C21 C22 -172.5(4) . .
N21 C21 C22 C23 -2.5(8) . .
C21 C22 C23 C24 0.7(7) . .
C21 C22 C23 C26 -179.4(4) . .
C22 C23 C24 C25 0.9(7) . .
C26 C23 C24 C25 -179.0(4) . .
C21 N21 C25 C24 -0.7(7) . .
Zn1 N21 C25 C24 174.2(3) . .
C23 C24 C25 N21 -1.0(7) . .
C24 C23 C26 C26 -112.5(6) . 5_666
C22 C23 C26 C26 67.6(7) . 5_666
